data_1503368
loop_
_publ_author_name
'Brown, M. Kevin'
'Corey, E. J.'

_publ_section_title
;
 Catalytic enantioselective formation of chiral-bridged dienes which are
 themselves ligands for enantioselective catalysis.
;
_journal_issue 1
_journal_name_full 'Organic letters'
_journal_page_first 172
_journal_page_last 175
_journal_paper_doi 10.1021/ol9025793
_journal_volume 12
_journal_year 2010
_chemical_absolute_configuration rm
_chemical_formula_sum 'C34 H56 Cl2 O2 Rh2'
_chemical_formula_weight 773.51
_chemical_name_systematic
; 
 ? 
;
_space_group_IT_number 19
_symmetry_cell_setting orthorhombic
_symmetry_space_group_name_Hall 'P 2ac 2ab'
_symmetry_space_group_name_H-M 'P 21 21 21'
_atom_sites_solution_hydrogens geom
_atom_sites_solution_primary direct
_atom_sites_solution_secondary difmap
_audit_creation_method SHELXL-97
_cell_angle_alpha 90.00
_cell_angle_beta 90.00
_cell_angle_gamma 90.00
_cell_formula_units_Z 4
_cell_length_a 9.2436(17)
_cell_length_b 15.171(3)
_cell_length_c 24.757(5)
_cell_measurement_temperature 150(2)
_cell_volume 3471.8(12)
_computing_cell_refinement 'Bruker SMART'
_computing_data_collection 'Bruker SMART'
_computing_data_reduction 'Bruker SAINT'
_computing_molecular_graphics 'Bruker SHELXTL'
_computing_publication_material 'Bruker SHELXTL'
_computing_structure_refinement 'SHELXL-97 (Sheldrick, 1997)'
_computing_structure_solution 'SHELXS-97 (Sheldrick, 1990)'
_diffrn_ambient_temperature 193(2)
_diffrn_measured_fraction_theta_full 0.992
_diffrn_measured_fraction_theta_max 0.992
_diffrn_measurement_device_type 'CCD area detector'
_diffrn_measurement_method 'phi and omega scans'
_diffrn_radiation_monochromator graphite
_diffrn_radiation_source 'normal-focus sealed tube'
_diffrn_radiation_type MoK\a
_diffrn_radiation_wavelength 0.71073
_diffrn_reflns_av_R_equivalents 0.0736
_diffrn_reflns_av_sigmaI/netI 0.0615
_diffrn_reflns_limit_h_max 12
_diffrn_reflns_limit_h_min -12
_diffrn_reflns_limit_k_max 20
_diffrn_reflns_limit_k_min -20
_diffrn_reflns_limit_l_max 34
_diffrn_reflns_limit_l_min -33
_diffrn_reflns_number 42782
_diffrn_reflns_theta_full 29.60
_diffrn_reflns_theta_max 29.60
_diffrn_reflns_theta_min 1.57
_exptl_absorpt_coefficient_mu 1.132
_exptl_absorpt_correction_T_max 0.8952
_exptl_absorpt_correction_T_min 0.7276
_exptl_absorpt_correction_type multi-scan
_exptl_absorpt_process_details SADABS
_exptl_crystal_colour 'pale yellow'
_exptl_crystal_density_diffrn 1.480
_exptl_crystal_density_method 'not measured'
_exptl_crystal_description brick
_exptl_crystal_F_000 1600
_exptl_crystal_size_max 0.30
_exptl_crystal_size_mid 0.10
_exptl_crystal_size_min 0.10
_refine_diff_density_max 1.563
_refine_diff_density_min -0.798
_refine_diff_density_rms 0.100
_refine_ls_abs_structure_details 'Flack H D (1983), Acta Cryst. A39, 876-881'
_refine_ls_abs_structure_Flack -0.05(3)
_refine_ls_extinction_method none
_refine_ls_goodness_of_fit_ref 1.048
_refine_ls_hydrogen_treatment mixed
_refine_ls_matrix_type full
_refine_ls_number_parameters 369
_refine_ls_number_reflns 9577
_refine_ls_number_restraints 0
_refine_ls_restrained_S_all 1.048
_refine_ls_R_factor_all 0.0529
_refine_ls_R_factor_gt 0.0413
_refine_ls_shift/su_max 0.001
_refine_ls_shift/su_mean 0.000
_refine_ls_structure_factor_coef Fsqd
_refine_ls_weighting_details 'calc w=1/[\s^2^(Fo^2^)+(0.0352P)^2^+0.7416P] where P=(Fo^2^+2Fc^2^)/3'
_refine_ls_weighting_scheme calc
_refine_ls_wR_factor_gt 0.0875
_refine_ls_wR_factor_ref 0.0935
_reflns_number_gt 8265
_reflns_number_total 9577
_reflns_threshold_expression >2sigma(I)
_cod_data_source_file ol9025793_si_002.cif
_cod_data_source_block sad
_cod_depositor_comments
;
The following automatic conversions were performed:

'_symmetry_cell_setting' value 'Orthorhombic' changed to
'orthorhombic' according to
/home/saulius/struct/CIF-dictionaries/cif_core.dic dictionary named
'cif_core.dic' version 2.4.2 from 2011-04-26.

Automatic conversion script
Id: cif_fix_values 1715 2011-07-08 13:25:40Z adriana 
;
_cod_original_cell_volume 3471.8(11)
_cod_original_sg_symbol_H-M P212121
_cod_database_code 1503368

loop_
_symmetry_equiv_pos_as_xyz
'x, y, z'
'-x+1/2, -y, z+1/2'
'-x, y+1/2, -z+1/2'
'x+1/2, -y+1/2, -z'

loop_
_atom_site_label
_atom_site_type_symbol
_atom_site_fract_x
_atom_site_fract_y
_atom_site_fract_z
_atom_site_U_iso_or_equiv
_atom_site_adp_type
_atom_site_occupancy
_atom_site_symmetry_multiplicity
_atom_site_calc_flag
_atom_site_refinement_flags
Rh1 Rh -0.06113(3) -0.033007(18) -0.222756(11) 0.02691(7) Uani 1 1 d .
Rh2 Rh -0.22569(3) 0.012828(19) -0.334635(12) 0.02985(8) Uani 1 1 d .
Cl1 Cl -0.29786(11) 0.02719(7) -0.24218(4) 0.0356(2) Uani 1 1 d .
Cl2 Cl 0.01272(11) 0.04953(7) -0.30115(4) 0.0361(2) Uani 1 1 d .
O1 O -0.3645(3) -0.12816(19) -0.15987(13) 0.0304(6) Uani 1 1 d .
H1O H -0.374(5) -0.097(3) -0.1801(18) 0.031(14) Uiso 1 1 d .
O2 O 0.0711(3) -0.0385(2) -0.41660(13) 0.0340(6) Uani 1 1 d .
H2O H 0.079(5) -0.024(3) -0.3885(19) 0.046(16) Uiso 1 1 d .
C1 C -0.1049(4) -0.1439(2) -0.17141(14) 0.0233(7) Uani 1 1 d .
C2 C 0.0355(4) -0.1933(2) -0.18480(14) 0.0256(7) Uani 1 1 d .
H2A H 0.0173 -0.2460 -0.2081 0.031 Uiso 1 1 calc R
C3 C 0.1139(4) -0.1209(3) -0.21523(15) 0.0305(8) Uani 1 1 d .
H3A H 0.1762 -0.1352 -0.2471 0.037 Uiso 1 1 calc R
C4 C 0.1400(4) -0.0455(3) -0.18432(16) 0.0348(9) Uani 1 1 d .
H4A H 0.2220 -0.0048 -0.1928 0.042 Uiso 1 1 calc R
C5 C 0.0800(4) -0.0538(3) -0.12753(16) 0.0366(9) Uani 1 1 d .
H5A H 0.0948 0.0016 -0.1063 0.044 Uiso 1 1 calc R
C6 C -0.0786(4) -0.0682(2) -0.14083(14) 0.0277(8) Uani 1 1 d .
H6A H -0.1561 -0.0423 -0.1176 0.033 Uiso 1 1 calc R
C7 C 0.1200(4) -0.2175(3) -0.13281(15) 0.0333(9) Uani 1 1 d .
H7A H 0.0643 -0.2613 -0.1117 0.040 Uiso 1 1 calc R
H7B H 0.2141 -0.2442 -0.1426 0.040 Uiso 1 1 calc R
C8 C 0.1456(5) -0.1347(3) -0.09834(17) 0.0388(10) Uani 1 1 d .
H8A H 0.2506 -0.1257 -0.0928 0.047 Uiso 1 1 calc R
H8B H 0.0996 -0.1420 -0.0625 0.047 Uiso 1 1 calc R
C9 C -0.2532(4) -0.1892(2) -0.17502(14) 0.0243(7) Uani 1 1 d .
C10 C -0.2597(4) -0.2648(2) -0.13400(14) 0.0261(8) Uani 1 1 d .
H10A H -0.1864 -0.3091 -0.1447 0.031 Uiso 1 1 calc R
H10B H -0.3557 -0.2933 -0.1375 0.031 Uiso 1 1 calc R
C11 C -0.2359(5) -0.2431(3) -0.07370(15) 0.0316(8) Uani 1 1 d .
H11A H -0.1533 -0.2008 -0.0707 0.038 Uiso 1 1 calc R
C12 C -0.3692(5) -0.2013(3) -0.04743(18) 0.0460(11) Uani 1 1 d .
H12A H -0.3483 -0.1881 -0.0095 0.069 Uiso 1 1 calc R
H12B H -0.4508 -0.2425 -0.0495 0.069 Uiso 1 1 calc R
H12C H -0.3939 -0.1467 -0.0665 0.069 Uiso 1 1 calc R
C13 C -0.1959(5) -0.3272(3) -0.04356(17) 0.0439(11) Uani 1 1 d .
H13A H -0.1800 -0.3136 -0.0053 0.066 Uiso 1 1 calc R
H13B H -0.1072 -0.3521 -0.0590 0.066 Uiso 1 1 calc R
H13C H -0.2747 -0.3701 -0.0469 0.066 Uiso 1 1 calc R
C14 C -0.2763(4) -0.2233(2) -0.23308(14) 0.0264(7) Uani 1 1 d .
H14A H -0.2861 -0.1713 -0.2569 0.032 Uiso 1 1 calc R
H14B H -0.1870 -0.2545 -0.2441 0.032 Uiso 1 1 calc R
C15 C -0.4042(4) -0.2846(3) -0.24478(15) 0.0297(8) Uani 1 1 d .
H15A H -0.3945 -0.3380 -0.2213 0.036 Uiso 1 1 calc R
C16 C -0.5511(4) -0.2421(3) -0.23336(19) 0.0445(11) Uani 1 1 d .
H16A H -0.5553 -0.2235 -0.1955 0.067 Uiso 1 1 calc R
H16B H -0.6282 -0.2849 -0.2405 0.067 Uiso 1 1 calc R
H16C H -0.5639 -0.1906 -0.2568 0.067 Uiso 1 1 calc R
C17 C -0.3951(5) -0.3143(3) -0.30395(16) 0.0376(10) Uani 1 1 d .
H17A H -0.4768 -0.3532 -0.3122 0.056 Uiso 1 1 calc R
H17B H -0.3042 -0.3461 -0.3099 0.056 Uiso 1 1 calc R
H17C H -0.3986 -0.2625 -0.3276 0.056 Uiso 1 1 calc R
C18 C -0.1883(4) -0.0506(3) -0.41115(15) 0.0277(8) Uani 1 1 d .
C19 C -0.2044(5) 0.0406(3) -0.41782(15) 0.0340(9) Uani 1 1 d .
H19A H -0.1223 0.0774 -0.4314 0.041 Uiso 1 1 calc R
C20 C -0.3606(5) 0.0705(3) -0.42538(18) 0.0441(11) Uani 1 1 d .
H20A H -0.3680 0.1361 -0.4288 0.053 Uiso 1 1 calc R
C21 C -0.4240(5) 0.0379(3) -0.37235(16) 0.0427(10) Uani 1 1 d .
H21A H -0.5020 0.0716 -0.3534 0.051 Uiso 1 1 calc R
C22 C -0.4091(4) -0.0526(3) -0.36514(15) 0.0348(9) Uani 1 1 d .
H22A H -0.4755 -0.0861 -0.3407 0.042 Uiso 1 1 calc R
C23 C -0.3339(4) -0.0977(3) -0.41272(16) 0.0329(9) Uani 1 1 d .
H23A H -0.3232 -0.1625 -0.4067 0.040 Uiso 1 1 calc R
C24 C -0.4192(5) -0.0773(3) -0.46539(17) 0.0438(11) Uani 1 1 d .
H24A H -0.3707 -0.1056 -0.4965 0.053 Uiso 1 1 calc R
H24B H -0.5184 -0.1016 -0.4626 0.053 Uiso 1 1 calc R
C25 C -0.4264(5) 0.0232(3) -0.47430(17) 0.0485(12) Uani 1 1 d .
H25A H -0.3723 0.0392 -0.5074 0.058 Uiso 1 1 calc R
H25B H -0.5283 0.0417 -0.4791 0.058 Uiso 1 1 calc R
C26 C -0.0458(4) -0.0990(2) -0.42019(14) 0.0273(8) Uani 1 1 d .
C27 C -0.0428(4) -0.1363(2) -0.47805(15) 0.0309(8) Uani 1 1 d .
H27A H 0.0397 -0.1776 -0.4810 0.037 Uiso 1 1 calc R
H27B H -0.1324 -0.1707 -0.4840 0.037 Uiso 1 1 calc R
C28 C -0.0297(5) -0.0674(3) -0.52326(16) 0.0389(10) Uani 1 1 d .
H28A H -0.0756 -0.0114 -0.5105 0.047 Uiso 1 1 calc R
C29 C -0.1069(6) -0.0968(4) -0.57393(19) 0.0603(15) Uani 1 1 d .
H29A H -0.0962 -0.0516 -0.6019 0.090 Uiso 1 1 calc R
H29B H -0.2098 -0.1056 -0.5661 0.090 Uiso 1 1 calc R
H29C H -0.0647 -0.1523 -0.5867 0.090 Uiso 1 1 calc R
C30 C 0.1279(7) -0.0481(5) -0.5371(2) 0.076(2) Uani 1 1 d .
H30A H 0.1321 -0.0040 -0.5659 0.114 Uiso 1 1 calc R
H30B H 0.1750 -0.1025 -0.5493 0.114 Uiso 1 1 calc R
H30C H 0.1777 -0.0257 -0.5050 0.114 Uiso 1 1 calc R
C31 C -0.0309(4) -0.1739(3) -0.37776(16) 0.0322(9) Uani 1 1 d .
H31A H -0.0317 -0.1464 -0.3415 0.039 Uiso 1 1 calc R
H31B H -0.1184 -0.2113 -0.3803 0.039 Uiso 1 1 calc R
C32 C 0.1012(5) -0.2346(3) -0.38083(17) 0.0364(9) Uani 1 1 d .
H32A H 0.1029 -0.2630 -0.4173 0.044 Uiso 1 1 calc R
C33 C 0.2471(5) -0.1853(3) -0.3722(2) 0.0475(11) Uani 1 1 d .
H33A H 0.3273 -0.2274 -0.3750 0.071 Uiso 1 1 calc R
H33B H 0.2479 -0.1580 -0.3363 0.071 Uiso 1 1 calc R
H33C H 0.2581 -0.1396 -0.3999 0.071 Uiso 1 1 calc R
C34 C 0.0864(6) -0.3064(3) -0.3383(2) 0.0504(12) Uani 1 1 d .
H34A H -0.0052 -0.3378 -0.3436 0.076 Uiso 1 1 calc R
H34B H 0.0878 -0.2797 -0.3023 0.076 Uiso 1 1 calc R
H34C H 0.1670 -0.3479 -0.3417 0.076 Uiso 1 1 calc R

loop_
_atom_site_aniso_label
_atom_site_aniso_U_11
_atom_site_aniso_U_22
_atom_site_aniso_U_33
_atom_site_aniso_U_23
_atom_site_aniso_U_13
_atom_site_aniso_U_12
Rh1 0.03035(14) 0.02155(14) 0.02884(13) 0.00077(11) -0.00330(12) -0.00250(12)
Rh2 0.03382(15) 0.02623(15) 0.02951(14) 0.00136(11) -0.00192(12) 0.00595(12)
Cl1 0.0423(5) 0.0314(5) 0.0331(4) -0.0016(4) -0.0013(4) 0.0135(4)
Cl2 0.0435(5) 0.0294(5) 0.0354(5) 0.0055(4) -0.0044(4) -0.0106(4)
O1 0.0261(14) 0.0283(15) 0.0368(16) -0.0016(13) 0.0018(12) 0.0064(11)
O2 0.0273(14) 0.0334(16) 0.0415(16) 0.0040(14) -0.0002(12) -0.0022(13)
C1 0.0255(17) 0.0235(17) 0.0210(16) 0.0004(13) -0.0030(14) -0.0004(13)
C2 0.0266(19) 0.0226(17) 0.0276(17) 0.0024(14) -0.0024(14) -0.0006(14)
C3 0.0273(18) 0.034(2) 0.0302(19) 0.0073(16) -0.0002(15) -0.0013(15)
C4 0.0285(19) 0.035(2) 0.041(2) 0.0079(18) -0.0076(16) -0.0099(17)
C5 0.038(2) 0.035(2) 0.037(2) -0.0078(17) -0.0054(18) -0.0111(18)
C6 0.033(2) 0.0250(18) 0.0248(17) -0.0023(14) -0.0013(15) -0.0008(16)
C7 0.0271(19) 0.038(2) 0.035(2) 0.0073(17) -0.0011(16) 0.0040(17)
C8 0.033(2) 0.045(3) 0.038(2) 0.0043(18) -0.0107(18) -0.004(2)
C9 0.0213(17) 0.0214(16) 0.0303(17) -0.0043(13) 0.0035(14) 0.0026(13)
C10 0.028(2) 0.0244(17) 0.0260(17) -0.0026(14) 0.0049(15) -0.0026(15)
C11 0.031(2) 0.034(2) 0.0290(18) -0.0036(16) 0.0037(16) -0.0063(17)
C12 0.049(3) 0.051(3) 0.038(2) -0.008(2) 0.012(2) 0.005(2)
C13 0.041(3) 0.055(3) 0.035(2) 0.009(2) 0.0060(19) -0.003(2)
C14 0.0253(17) 0.0269(18) 0.0271(18) -0.0026(14) 0.0024(15) -0.0002(15)
C15 0.027(2) 0.031(2) 0.0313(19) 0.0009(15) -0.0024(15) -0.0071(15)
C16 0.025(2) 0.053(3) 0.056(3) -0.014(2) 0.002(2) -0.0089(19)
C17 0.039(2) 0.039(2) 0.035(2) -0.0061(18) -0.0027(18) -0.0118(19)
C18 0.0241(18) 0.032(2) 0.0271(17) 0.0016(15) 0.0004(14) 0.0039(15)
C19 0.040(2) 0.031(2) 0.0305(18) 0.0052(16) -0.0009(16) 0.0053(18)
C20 0.045(3) 0.045(3) 0.042(2) 0.010(2) 0.002(2) 0.029(2)
C21 0.035(2) 0.059(3) 0.034(2) 0.000(2) -0.0003(17) 0.020(2)
C22 0.029(2) 0.049(3) 0.0266(18) 0.0031(17) -0.0031(15) 0.0048(18)
C23 0.028(2) 0.038(2) 0.032(2) -0.0011(17) -0.0003(16) 0.0006(17)
C24 0.028(2) 0.067(3) 0.036(2) -0.003(2) -0.0045(18) 0.004(2)
C25 0.040(2) 0.068(3) 0.038(2) 0.010(2) -0.0070(19) 0.023(3)
C26 0.030(2) 0.0248(18) 0.0273(17) 0.0059(14) 0.0008(15) 0.0009(16)
C27 0.030(2) 0.0259(19) 0.037(2) 0.0023(16) 0.0025(17) 0.0006(16)
C28 0.049(3) 0.038(2) 0.0296(19) 0.0035(18) 0.0096(18) -0.003(2)
C29 0.058(3) 0.084(4) 0.039(3) -0.002(3) 0.006(2) -0.001(3)
C30 0.078(4) 0.101(5) 0.050(3) 0.004(3) 0.017(3) -0.048(4)
C31 0.033(2) 0.029(2) 0.035(2) 0.0070(16) 0.0044(16) 0.0056(16)
C32 0.043(2) 0.033(2) 0.034(2) 0.0040(17) 0.0038(18) 0.0121(18)
C33 0.032(2) 0.055(3) 0.056(3) 0.003(2) 0.001(2) 0.011(2)
C34 0.057(3) 0.040(2) 0.055(3) 0.010(2) 0.004(2) 0.016(2)

loop_
_atom_type_symbol
_atom_type_description
_atom_type_scat_dispersion_real
_atom_type_scat_dispersion_imag
_atom_type_scat_source
C C 0.0033 0.0016 'International Tables Vol C Tables 4.2.6.8 and 6.1.1.4'
H H 0.0000 0.0000 'International Tables Vol C Tables 4.2.6.8 and 6.1.1.4'
O O 0.0106 0.0060 'International Tables Vol C Tables 4.2.6.8 and 6.1.1.4'
Cl Cl 0.1484 0.1585 'International Tables Vol C Tables 4.2.6.8 and 6.1.1.4'
Rh Rh -1.1178 0.9187 'International Tables Vol C Tables 4.2.6.8 and 6.1.1.4'

loop_
_geom_angle_atom_site_label_1
_geom_angle_atom_site_label_2
_geom_angle_atom_site_label_3
_geom_angle
C4 Rh1 C6 66.88(15)
C4 Rh1 C3 38.85(15)
C6 Rh1 C3 79.21(15)
C4 Rh1 C1 80.06(14)
C6 Rh1 C1 38.35(13)
C3 Rh1 C1 66.16(14)
C4 Rh1 Cl2 99.30(11)
C6 Rh1 Cl2 158.54(10)
C3 Rh1 Cl2 100.54(11)
C1 Rh1 Cl2 159.70(10)
C4 Rh1 Cl1 157.84(12)
C6 Rh1 Cl1 102.59(11)
C3 Rh1 Cl1 162.15(11)
C1 Rh1 Cl1 104.06(10)
Cl2 Rh1 Cl1 84.26(4)
C21 Rh2 C22 38.75(17)
C21 Rh2 C19 67.06(17)
C22 Rh2 C19 79.59(16)
C21 Rh2 C18 80.17(15)
C22 Rh2 C18 66.59(15)
C19 Rh2 C18 38.34(16)
C21 Rh2 Cl1 99.55(11)
C22 Rh2 Cl1 99.30(11)
C19 Rh2 Cl1 160.13(12)
C18 Rh2 Cl1 157.95(11)
C21 Rh2 Cl2 155.39(14)
C22 Rh2 Cl2 164.81(12)
C19 Rh2 Cl2 101.73(12)
C18 Rh2 Cl2 104.96(10)
Cl1 Rh2 Cl2 84.57(4)
Rh2 Cl1 Rh1 84.47(3)
Rh1 Cl2 Rh2 84.16(3)
C9 O1 H1O 110(4)
C26 O2 H2O 109(4)
C6 C1 C2 111.8(3)
C6 C1 C9 123.7(3)
C2 C1 C9 121.6(3)
C6 C1 Rh1 69.1(2)
C2 C1 Rh1 95.5(2)
C9 C1 Rh1 119.0(2)
C3 C2 C1 99.1(3)
C3 C2 C7 110.1(3)
C1 C2 C7 111.2(3)
C3 C2 H2A 111.9
C1 C2 H2A 111.9
C7 C2 H2A 111.9
C4 C3 C2 113.8(3)
C4 C3 Rh1 70.3(2)
C2 C3 Rh1 97.8(2)
C4 C3 H3A 120.7
C2 C3 H3A 120.7
Rh1 C3 H3A 120.7
C3 C4 C5 112.2(3)
C3 C4 Rh1 70.9(2)
C5 C4 Rh1 96.0(2)
C3 C4 H4A 121.5
C5 C4 H4A 121.5
Rh1 C4 H4A 121.5
C4 C5 C6 99.4(3)
C4 C5 C8 110.8(4)
C6 C5 C8 111.4(3)
C4 C5 H5A 111.6
C6 C5 H5A 111.6
C8 C5 H5A 111.6
C1 C6 C5 113.8(3)
C1 C6 Rh1 72.5(2)
C5 C6 Rh1 95.7(2)
C1 C6 H6A 120.7
C5 C6 H6A 120.7
Rh1 C6 H6A 120.7
C8 C7 C2 110.2(3)
C8 C7 H7A 109.6
C2 C7 H7A 109.6
C8 C7 H7B 109.6
C2 C7 H7B 109.6
H7A C7 H7B 108.1
C7 C8 C5 109.2(3)
C7 C8 H8A 109.8
C5 C8 H8A 109.8
C7 C8 H8B 109.8
C5 C8 H8B 109.8
H8A C8 H8B 108.3
O1 C9 C10 106.4(3)
O1 C9 C1 109.7(3)
C10 C9 C1 109.3(3)
O1 C9 C14 111.2(3)
C10 C9 C14 111.1(3)
C1 C9 C14 109.2(3)
C9 C10 C11 118.3(3)
C9 C10 H10A 107.7
C11 C10 H10A 107.7
C9 C10 H10B 107.7
C11 C10 H10B 107.7
H10A C10 H10B 107.1
C13 C11 C12 109.5(3)
C13 C11 C10 109.2(3)
C12 C11 C10 112.6(3)
C13 C11 H11A 108.5
C12 C11 H11A 108.5
C10 C11 H11A 108.5
C11 C12 H12A 109.5
C11 C12 H12B 109.5
H12A C12 H12B 109.5
C11 C12 H12C 109.5
H12A C12 H12C 109.5
H12B C12 H12C 109.5
C11 C13 H13A 109.5
C11 C13 H13B 109.5
H13A C13 H13B 109.5
C11 C13 H13C 109.5
H13A C13 H13C 109.5
H13B C13 H13C 109.5
C15 C14 C9 119.1(3)
C15 C14 H14A 107.5
C9 C14 H14A 107.5
C15 C14 H14B 107.5
C9 C14 H14B 107.5
H14A C14 H14B 107.0
C16 C15 C14 113.2(3)
C16 C15 C17 110.4(3)
C14 C15 C17 108.5(3)
C16 C15 H15A 108.2
C14 C15 H15A 108.2
C17 C15 H15A 108.2
C15 C16 H16A 109.5
C15 C16 H16B 109.5
H16A C16 H16B 109.5
C15 C16 H16C 109.5
H16A C16 H16C 109.5
H16B C16 H16C 109.5
C15 C17 H17A 109.5
C15 C17 H17B 109.5
H17A C17 H17B 109.5
C15 C17 H17C 109.5
H17A C17 H17C 109.5
H17B C17 H17C 109.5
C19 C18 C23 111.5(4)
C19 C18 C26 123.4(4)
C23 C18 C26 122.2(3)
C19 C18 Rh2 69.2(2)
C23 C18 Rh2 95.2(2)
C26 C18 Rh2 118.9(2)
C18 C19 C20 114.1(4)
C18 C19 Rh2 72.4(2)
C20 C19 Rh2 95.2(3)
C18 C19 H19A 120.7
C20 C19 H19A 120.7
Rh2 C19 H19A 120.7
C21 C20 C19 99.3(3)
C21 C20 C25 112.1(4)
C19 C20 C25 109.5(4)
C21 C20 H20A 111.8
C19 C20 H20A 111.8
C25 C20 H20A 111.8
C22 C21 C20 113.2(4)
C22 C21 Rh2 71.1(2)
C20 C21 Rh2 96.1(3)
C22 C21 H21A 121.1
C20 C21 H21A 121.1
Rh2 C21 H21A 121.1
C21 C22 C23 112.8(4)
C21 C22 Rh2 70.1(3)
C23 C22 Rh2 97.0(2)
C21 C22 H22A 121.2
C23 C22 H22A 121.2
Rh2 C22 H22A 121.2
C18 C23 C22 99.9(3)
C18 C23 C24 112.1(3)
C22 C23 C24 109.1(3)
C18 C23 H23A 111.7
C22 C23 H23A 111.7
C24 C23 H23A 111.7
C25 C24 C23 109.8(4)
C25 C24 H24A 109.7
C23 C24 H24A 109.7
C25 C24 H24B 109.7
C23 C24 H24B 109.7
H24A C24 H24B 108.2
C20 C25 C24 109.4(3)
C20 C25 H25A 109.8
C24 C25 H25A 109.8
C20 C25 H25B 109.8
C24 C25 H25B 109.8
H25A C25 H25B 108.2
O2 C26 C18 109.7(3)
O2 C26 C27 106.3(3)
C18 C26 C27 109.2(3)
O2 C26 C31 111.3(3)
C18 C26 C31 109.3(3)
C27 C26 C31 111.0(3)
C28 C27 C26 115.4(3)
C28 C27 H27A 108.4
C26 C27 H27A 108.4
C28 C27 H27B 108.4
C26 C27 H27B 108.4
H27A C27 H27B 107.5
C29 C28 C30 108.7(4)
C29 C28 C27 111.5(4)
C30 C28 C27 111.7(4)
C29 C28 H28A 108.3
C30 C28 H28A 108.3
C27 C28 H28A 108.3
C28 C29 H29A 109.5
C28 C29 H29B 109.5
H29A C29 H29B 109.5
C28 C29 H29C 109.5
H29A C29 H29C 109.5
H29B C29 H29C 109.5
C28 C30 H30A 109.5
C28 C30 H30B 109.5
H30A C30 H30B 109.5
C28 C30 H30C 109.5
H30A C30 H30C 109.5
H30B C30 H30C 109.5
C32 C31 C26 118.5(3)
C32 C31 H31A 107.7
C26 C31 H31A 107.7
C32 C31 H31B 107.7
C26 C31 H31B 107.7
H31A C31 H31B 107.1
C34 C32 C31 108.9(3)
C34 C32 C33 109.1(4)
C31 C32 C33 113.3(3)
C34 C32 H32A 108.5
C31 C32 H32A 108.5
C33 C32 H32A 108.5
C32 C33 H33A 109.5
C32 C33 H33B 109.5
H33A C33 H33B 109.5
C32 C33 H33C 109.5
H33A C33 H33C 109.5
H33B C33 H33C 109.5
C32 C34 H34A 109.5
C32 C34 H34B 109.5
H34A C34 H34B 109.5
C32 C34 H34C 109.5
H34A C34 H34C 109.5
H34B C34 H34C 109.5

loop_
_geom_bond_atom_site_label_1
_geom_bond_atom_site_label_2
_geom_bond_distance
Rh1 C4 2.097(4)
Rh1 C6 2.103(4)
Rh1 C3 2.105(4)
Rh1 C1 2.147(3)
Rh1 Cl2 2.4086(10)
Rh1 Cl1 2.4195(11)
Rh2 C21 2.092(4)
Rh2 C22 2.105(4)
Rh2 C19 2.111(4)
Rh2 C18 2.152(4)
Rh2 Cl1 2.3941(10)
Rh2 Cl2 2.4195(11)
O1 C9 1.434(4)
O1 H1O 0.69(4)
O2 C26 1.421(5)
O2 H2O 0.73(5)
C1 C6 1.397(5)
C1 C2 1.535(5)
C1 C9 1.536(5)
C2 C3 1.516(5)
C2 C7 1.550(5)
C2 H2A 1.0000
C3 C4 1.397(6)
C3 H3A 1.0000
C4 C5 1.516(6)
C4 H4A 1.0000
C5 C6 1.518(5)
C5 C8 1.548(6)
C5 H5A 1.0000
C6 H6A 1.0000
C7 C8 1.537(6)
C7 H7A 0.9900
C7 H7B 0.9900
C8 H8A 0.9900
C8 H8B 0.9900
C9 C10 1.534(5)
C9 C14 1.543(5)
C10 C11 1.545(5)
C10 H10A 0.9900
C10 H10B 0.9900
C11 C13 1.524(6)
C11 C12 1.531(6)
C11 H11A 1.0000
C12 H12A 0.9800
C12 H12B 0.9800
C12 H12C 0.9800
C13 H13A 0.9800
C13 H13B 0.9800
C13 H13C 0.9800
C14 C15 1.532(5)
C14 H14A 0.9900
C14 H14B 0.9900
C15 C16 1.530(6)
C15 C17 1.535(5)
C15 H15A 1.0000
C16 H16A 0.9800
C16 H16B 0.9800
C16 H16C 0.9800
C17 H17A 0.9800
C17 H17B 0.9800
C17 H17C 0.9800
C18 C19 1.400(6)
C18 C23 1.524(5)
C18 C26 1.525(5)
C19 C20 1.526(6)
C19 H19A 1.0000
C20 C21 1.521(6)
C20 C25 1.534(7)
C20 H20A 1.0000
C21 C22 1.392(6)
C21 H21A 1.0000
C22 C23 1.529(6)
C22 H22A 1.0000
C23 C24 1.555(6)
C23 H23A 1.0000
C24 C25 1.543(7)
C24 H24A 0.9900
C24 H24B 0.9900
C25 H25A 0.9900
C25 H25B 0.9900
C26 C27 1.540(5)
C26 C31 1.554(5)
C27 C28 1.536(5)
C27 H27A 0.9900
C27 H27B 0.9900
C28 C29 1.510(7)
C28 C30 1.525(7)
C28 H28A 1.0000
C29 H29A 0.9800
C29 H29B 0.9800
C29 H29C 0.9800
C30 H30A 0.9800
C30 H30B 0.9800
C30 H30C 0.9800
C31 C32 1.531(5)
C31 H31A 0.9900
C31 H31B 0.9900
C32 C34 1.520(6)
C32 C33 1.557(6)
C32 H32A 1.0000
C33 H33A 0.9800
C33 H33B 0.9800
C33 H33C 0.9800
C34 H34A 0.9800
C34 H34B 0.9800
C34 H34C 0.9800

loop_
_geom_hbond_atom_site_label_D
_geom_hbond_atom_site_label_H
_geom_hbond_atom_site_label_A
_geom_hbond_distance_DH
_geom_hbond_distance_HA
_geom_hbond_distance_DA
_geom_hbond_angle_DHA
O1 H1O Cl1 0.69(4) 2.53(4) 3.176(3) 155(5)
O2 H2O Cl2 0.73(5) 2.51(5) 3.201(3) 158(5)
